data_4068379
loop_
_publ_author_name
'Noda, Shusuke'
'Kochi, Takuya'
'Nozaki, Kyoko'

_publ_section_title
;
 Synthesis of Allylnickel Complexes with Phosphine Sulfonate Ligands and
 Their Application for Olefin Polymerization without Activators
;
_journal_issue 2
_journal_name_full Organometallics
_journal_page_first 656
_journal_paper_doi 10.1021/om800781b
_journal_volume 28
_journal_year 2009
_chemical_formula_sum 'C21 H19 Ni O3 P S'
_chemical_formula_weight 441.10
_chemical_name_systematic
; 
 ? 
;
_space_group_IT_number 15
_symmetry_cell_setting monoclinic
_symmetry_space_group_name_Hall '-C 2yc'
_symmetry_space_group_name_H-M 'C 1 2/c 1'
_atom_sites_solution_hydrogens geom
_atom_sites_solution_primary direct
_atom_sites_solution_secondary difmap
_audit_creation_method SHELXL-97
_cell_angle_alpha 90.0000
_cell_angle_beta 122.498(2)
_cell_angle_gamma 90.0000
_cell_formula_units_Z 8
_cell_length_a 22.490(14)
_cell_length_b 10.296(6)
_cell_length_c 19.777(12)
_cell_measurement_reflns_used 5711
_cell_measurement_temperature 103(2)
_cell_measurement_theta_max 27.4835
_cell_measurement_theta_min 3.4010
_cell_volume 3862(4)
_computing_structure_refinement 'SHELXL-97 (Sheldrick, 1997)'
_computing_structure_solution 'SHELXS-97 (Sheldrick, 1990)'
_diffrn_ambient_temperature 103(2)
_diffrn_measured_fraction_theta_full 0.993
_diffrn_measured_fraction_theta_max 0.993
_diffrn_radiation_monochromator graphite
_diffrn_radiation_source 'fine-focus sealed tube'
_diffrn_radiation_type MoK\a
_diffrn_radiation_wavelength 0.71070
_diffrn_reflns_av_R_equivalents 0.0230
_diffrn_reflns_av_sigmaI/netI 0.0162
_diffrn_reflns_limit_h_max 25
_diffrn_reflns_limit_h_min -26
_diffrn_reflns_limit_k_max 12
_diffrn_reflns_limit_k_min -12
_diffrn_reflns_limit_l_max 21
_diffrn_reflns_limit_l_min -23
_diffrn_reflns_number 12111
_diffrn_reflns_theta_full 25.00
_diffrn_reflns_theta_max 25.00
_diffrn_reflns_theta_min 3.40
_exptl_absorpt_coefficient_mu 1.214
_exptl_absorpt_correction_T_max 0.6979
_exptl_absorpt_correction_T_min 0.4739
_exptl_absorpt_correction_type multi-scan
_exptl_absorpt_process_details 'Jacobson, R. (1998). Private communication to the Rigaku Corporation'
_exptl_crystal_colour Red
_exptl_crystal_density_diffrn 1.517
_exptl_crystal_density_method 'not measured'
_exptl_crystal_description Prism
_exptl_crystal_F_000 1824
_exptl_crystal_size_max 0.70
_exptl_crystal_size_mid 0.50
_exptl_crystal_size_min 0.30
_refine_diff_density_max 0.600
_refine_diff_density_min -0.423
_refine_diff_density_rms 0.053
_refine_ls_extinction_method none
_refine_ls_goodness_of_fit_ref 1.051
_refine_ls_hydrogen_treatment mixed
_refine_ls_matrix_type full
_refine_ls_number_parameters 264
_refine_ls_number_reflns 3391
_refine_ls_number_restraints 5
_refine_ls_restrained_S_all 1.051
_refine_ls_R_factor_all 0.0261
_refine_ls_R_factor_gt 0.0252
_refine_ls_shift/su_max 0.005
_refine_ls_shift/su_mean 0.000
_refine_ls_structure_factor_coef Fsqd
_refine_ls_weighting_details 'calc w=1/[\s^2^(Fo^2^)+(0.0368P)^2^+5.5551P] where P=(Fo^2^+2Fc^2^)/3'
_refine_ls_weighting_scheme calc
_refine_ls_wR_factor_gt 0.0662
_refine_ls_wR_factor_ref 0.0669
_reflns_number_gt 3277
_reflns_number_total 3391
_reflns_threshold_expression >2sigma(I)
_cod_data_source_file om800781b_si_001.cif
_cod_data_source_block 1
_cod_depositor_comments
;
The following automatic conversions were performed:
'_atom_site_symetry_multiplicity' tag replaced with
'_atom_site_symmetry_multiplicity'.

Automatic conversion script
Id: cif_correct_tags 1440 2010-10-19 06:21:57Z saulius 

The following automatic conversions were performed:

'_exptl_absorpt_correction_type' value 'Multi-scan' changed to
'multi-scan' according to
/home/saulius/struct/CIF-dictionaries/cif_core.dic dictionary named
'cif_core.dic' version 2.4.2 from 2011-04-26.

Automatic conversion script
Id: cif_fix_values 1715 2011-07-08 13:25:40Z adriana 
;
_cod_original_sg_symbol_H-M C2/c
_cod_database_code 4068379

loop_
_symmetry_equiv_pos_as_xyz
'x, y, z'
'-x, y, -z+1/2'
'x+1/2, y+1/2, z'
'-x+1/2, y+1/2, -z+1/2'
'-x, -y, -z'
'x, -y, z-1/2'
'-x+1/2, -y+1/2, -z'
'x+1/2, -y+1/2, z-1/2'

loop_
_atom_site_label
_atom_site_type_symbol
_atom_site_fract_x
_atom_site_fract_y
_atom_site_fract_z
_atom_site_U_iso_or_equiv
_atom_site_adp_type
_atom_site_occupancy
_atom_site_symmetry_multiplicity
_atom_site_calc_flag
_atom_site_refinement_flags
Ni1 Ni 1.013486(11) 0.244167(18) 0.025961(12) 0.01142(9) Uani 1 1 d .
P1 P 0.91137(2) 0.24607(3) 0.01464(2) 0.00988(11) Uani 1 1 d .
C1 C 0.84226(8) 0.19120(15) -0.08596(9) 0.0122(3) Uani 1 1 d .
C2 C 0.84491(9) 0.22426(16) -0.15352(10) 0.0132(3) Uani 1 1 d .
S1 S 0.91394(2) 0.32597(4) -0.14257(2) 0.01300(11) Uani 1 1 d .
O1 O 0.97990(6) 0.25298(10) -0.08622(7) 0.0150(3) Uani 1 1 d .
O2 O 0.90484(6) 0.33566(12) -0.22033(7) 0.0202(3) Uani 1 1 d .
O3 O 0.90919(6) 0.44618(11) -0.10773(7) 0.0182(3) Uani 1 1 d .
C3 C 0.79466(9) 0.17825(16) -0.22908(10) 0.0172(3) Uani 1 1 d .
H1 H 0.7969 0.2020 -0.2741 0.021 Uiso 1 1 calc R
C4 C 0.74076(9) 0.09693(17) -0.23905(10) 0.0205(4) Uani 1 1 d .
H2 H 0.7067 0.0644 -0.2907 0.025 Uiso 1 1 calc R
C5 C 0.73712(9) 0.06384(17) -0.17342(10) 0.0195(4) Uani 1 1 d .
H3 H 0.7002 0.0093 -0.1803 0.023 Uiso 1 1 calc R
C6 C 0.78748(9) 0.11029(16) -0.09746(10) 0.0168(3) Uani 1 1 d .
H4 H 0.7846 0.0868 -0.0528 0.020 Uiso 1 1 calc R
C7 C 0.88032(8) 0.39815(15) 0.03192(10) 0.0128(3) Uani 1 1 d .
C8 C 0.81236(9) 0.44487(16) -0.01986(10) 0.0171(3) Uani 1 1 d .
H5 H 0.7816 0.4013 -0.0690 0.021 Uiso 1 1 calc R
C9 C 0.78935(10) 0.55554(17) 0.00025(11) 0.0208(4) Uani 1 1 d .
H6 H 0.7430 0.5876 -0.0355 0.025 Uiso 1 1 calc R
C10 C 0.83382(10) 0.61880(16) 0.07219(11) 0.0212(4) Uani 1 1 d .
H7 H 0.8176 0.6930 0.0862 0.025 Uiso 1 1 calc R
C11 C 0.90203(10) 0.57403(17) 0.12373(11) 0.0204(4) Uani 1 1 d .
H8 H 0.9326 0.6179 0.1729 0.025 Uiso 1 1 calc R
C12 C 0.92562(9) 0.46489(16) 0.10344(10) 0.0169(3) Uani 1 1 d .
H9 H 0.9727 0.4355 0.1382 0.020 Uiso 1 1 calc R
C13 C 0.90468(8) 0.13237(15) 0.08120(9) 0.0129(3) Uani 1 1 d .
C14 C 0.86987(9) 0.16164(16) 0.12038(10) 0.0155(3) Uani 1 1 d .
H10 H 0.8474 0.2434 0.1122 0.019 Uiso 1 1 calc R
C15 C 0.86819(9) 0.07038(17) 0.17163(10) 0.0178(4) Uani 1 1 d .
H11 H 0.8447 0.0905 0.1984 0.021 Uiso 1 1 calc R
C16 C 0.90064(9) -0.04967(17) 0.18364(10) 0.0195(4) Uani 1 1 d .
H12 H 0.8993 -0.1114 0.2185 0.023 Uiso 1 1 calc R
C17 C 0.93520(9) -0.07931(17) 0.14457(11) 0.0198(4) Uani 1 1 d .
H13 H 0.9573 -0.1614 0.1526 0.024 Uiso 1 1 calc R
C18 C 0.93729(9) 0.01098(16) 0.09393(10) 0.0159(3) Uani 1 1 d .
H14 H 0.9611 -0.0096 0.0676 0.019 Uiso 1 1 calc R
C19 C 1.11846(9) 0.24177(17) 0.06230(12) 0.0191(4) Uani 1 1 d D
H15 H 1.1338(10) 0.1943(17) 0.0338(10) 0.018(5) Uiso 1 1 d D
H16 H 1.1236(11) 0.3331(10) 0.0637(12) 0.024(5) Uiso 1 1 d D
C20 C 1.10606(9) 0.17726(17) 0.11583(10) 0.0193(4) Uani 1 1 d D
H17 H 1.1097(10) 0.0853(10) 0.1196(12) 0.022(5) Uiso 1 1 d D
C21 C 1.06938(10) 0.24486(16) 0.14471(11) 0.0180(4) Uani 1 1 d D
H18 H 1.0794(10) 0.3353(10) 0.1562(12) 0.023(5) Uiso 1 1 d D
H19 H 1.0525(10) 0.1993(19) 0.1732(11) 0.024(5) Uiso 1 1 d D

loop_
_atom_site_aniso_label
_atom_site_aniso_U_11
_atom_site_aniso_U_22
_atom_site_aniso_U_33
_atom_site_aniso_U_23
_atom_site_aniso_U_13
_atom_site_aniso_U_12
Ni1 0.01004(13) 0.01228(13) 0.01196(13) 0.00128(7) 0.00593(10) 0.00060(7)
P1 0.0104(2) 0.0099(2) 0.0101(2) -0.00003(14) 0.00599(18) -0.00025(14)
C1 0.0129(8) 0.0111(7) 0.0127(8) -0.0009(6) 0.0070(7) 0.0020(6)
C2 0.0129(8) 0.0119(7) 0.0159(8) 0.0007(6) 0.0083(7) 0.0014(6)
S1 0.0142(2) 0.0134(2) 0.0130(2) 0.00205(14) 0.00830(17) 0.00067(15)
O1 0.0141(6) 0.0183(6) 0.0142(6) 0.0029(4) 0.0086(5) 0.0032(4)
O2 0.0231(7) 0.0250(7) 0.0160(6) 0.0037(5) 0.0128(5) -0.0005(5)
O3 0.0218(6) 0.0130(6) 0.0217(6) 0.0003(5) 0.0128(5) 0.0002(5)
C3 0.0185(9) 0.0195(8) 0.0136(8) 0.0004(6) 0.0085(7) 0.0026(7)
C4 0.0161(8) 0.0214(9) 0.0173(8) -0.0033(7) 0.0046(7) 0.0001(7)
C5 0.0148(8) 0.0193(9) 0.0223(9) -0.0018(7) 0.0086(7) -0.0030(7)
C6 0.0164(8) 0.0171(8) 0.0184(8) 0.0001(7) 0.0103(7) -0.0004(7)
C7 0.0170(8) 0.0102(7) 0.0166(8) 0.0006(6) 0.0126(7) -0.0011(6)
C8 0.0181(9) 0.0143(8) 0.0202(8) 0.0003(7) 0.0110(7) -0.0015(6)
C9 0.0203(9) 0.0164(9) 0.0293(10) 0.0038(7) 0.0157(8) 0.0032(7)
C10 0.0297(10) 0.0121(8) 0.0335(10) -0.0018(7) 0.0248(9) 0.0004(7)
C11 0.0303(10) 0.0150(8) 0.0223(9) -0.0045(7) 0.0183(8) -0.0048(7)
C12 0.0182(8) 0.0156(8) 0.0172(8) -0.0007(6) 0.0097(7) -0.0007(7)
C13 0.0122(8) 0.0142(8) 0.0109(7) -0.0004(6) 0.0053(6) -0.0035(6)
C14 0.0152(8) 0.0161(8) 0.0147(8) -0.0015(6) 0.0077(7) -0.0015(6)
C15 0.0162(8) 0.0252(9) 0.0131(8) -0.0026(7) 0.0086(7) -0.0058(7)
C16 0.0183(9) 0.0213(9) 0.0159(8) 0.0041(7) 0.0072(7) -0.0058(7)
C17 0.0196(9) 0.0150(8) 0.0224(9) 0.0031(7) 0.0096(7) -0.0004(7)
C18 0.0161(8) 0.0142(8) 0.0177(8) -0.0017(7) 0.0094(7) -0.0022(6)
C19 0.0103(8) 0.0221(9) 0.0237(10) -0.0041(7) 0.0083(8) -0.0006(6)
C20 0.0113(8) 0.0191(9) 0.0181(9) 0.0018(7) 0.0016(7) 0.0011(7)
C21 0.0145(9) 0.0218(9) 0.0135(9) 0.0024(6) 0.0047(7) -0.0032(6)

loop_
_atom_type_symbol
_atom_type_description
_atom_type_scat_dispersion_real
_atom_type_scat_dispersion_imag
_atom_type_scat_source
C C 0.0033 0.0016 'International Tables Vol C Tables 4.2.6.8 and 6.1.1.4'
H H 0.0000 0.0000 'International Tables Vol C Tables 4.2.6.8 and 6.1.1.4'
O O 0.0106 0.0060 'International Tables Vol C Tables 4.2.6.8 and 6.1.1.4'
P P 0.1023 0.0942 'International Tables Vol C Tables 4.2.6.8 and 6.1.1.4'
S S 0.1246 0.1234 'International Tables Vol C Tables 4.2.6.8 and 6.1.1.4'
Ni Ni 0.3393 1.1124 'International Tables Vol C Tables 4.2.6.8 and 6.1.1.4'

loop_
_geom_angle_atom_site_label_1
_geom_angle_atom_site_label_2
_geom_angle_atom_site_label_3
_geom_angle
O1 Ni1 C21 166.69(7)
O1 Ni1 C20 128.18(7)
C21 Ni1 C20 41.61(8)
O1 Ni1 C19 93.96(7)
C21 Ni1 C19 73.07(8)
C20 Ni1 C19 40.22(8)
O1 Ni1 P1 98.14(4)
C21 Ni1 P1 94.82(6)
C20 Ni1 P1 129.05(7)
C19 Ni1 P1 167.89(6)
C7 P1 C13 103.14(8)
C7 P1 C1 106.34(8)
C13 P1 C1 103.54(8)
C7 P1 Ni1 118.48(6)
C13 P1 Ni1 114.17(5)
C1 P1 Ni1 109.86(6)
C6 C1 C2 118.08(15)
C6 C1 P1 121.17(13)
C2 C1 P1 120.68(13)
C3 C2 C1 120.93(16)
C3 C2 S1 118.89(13)
C1 C2 S1 120.18(12)
O2 S1 O3 116.35(7)
O2 S1 O1 110.22(8)
O3 S1 O1 111.88(7)
O2 S1 C2 107.16(8)
O3 S1 C2 106.09(8)
O1 S1 C2 104.21(8)
S1 O1 Ni1 120.10(7)
C2 C3 C4 120.00(16)
C2 C3 H1 120.0
C4 C3 H1 120.0
C5 C4 C3 119.89(16)
C5 C4 H2 120.1
C3 C4 H2 120.1
C4 C5 C6 120.18(17)
C4 C5 H3 119.9
C6 C5 H3 119.9
C5 C6 C1 120.92(16)
C5 C6 H4 119.5
C1 C6 H4 119.5
C8 C7 C12 119.30(15)
C8 C7 P1 122.68(13)
C12 C7 P1 117.85(13)
C7 C8 C9 120.12(16)
C7 C8 H5 119.9
C9 C8 H5 119.9
C10 C9 C8 120.20(17)
C10 C9 H6 119.9
C8 C9 H6 119.9
C9 C10 C11 120.11(16)
C9 C10 H7 119.9
C11 C10 H7 119.9
C10 C11 C12 119.94(17)
C10 C11 H8 120.0
C12 C11 H8 120.0
C11 C12 C7 120.29(17)
C11 C12 H9 119.9
C7 C12 H9 119.9
C14 C13 C18 119.17(15)
C14 C13 P1 123.26(13)
C18 C13 P1 117.56(12)
C15 C14 C13 119.89(16)
C15 C14 H10 120.1
C13 C14 H10 120.1
C16 C15 C14 120.38(16)
C16 C15 H11 119.8
C14 C15 H11 119.8
C15 C16 C17 119.90(16)
C15 C16 H12 120.0
C17 C16 H12 120.0
C18 C17 C16 119.98(16)
C18 C17 H13 120.0
C16 C17 H13 120.0
C17 C18 C13 120.68(16)
C17 C18 H14 119.7
C13 C18 H14 119.7
C20 C19 Ni1 67.27(10)
C20 C19 H15 119.5(12)
Ni1 C19 H15 121.1(12)
C20 C19 H16 121.4(13)
Ni1 C19 H16 95.5(12)
H15 C19 H16 117.2(17)
C19 C20 C21 117.98(16)
C19 C20 Ni1 72.50(11)
C21 C20 Ni1 68.55(11)
C19 C20 H17 119.2(12)
C21 C20 H17 120.3(12)
Ni1 C20 H17 114.7(12)
C20 C21 Ni1 69.85(11)
C20 C21 H18 117.6(12)
Ni1 C21 H18 101.8(12)
C20 C21 H19 120.0(13)
Ni1 C21 H19 119.9(13)
H18 C21 H19 117.0(17)

loop_
_geom_bond_atom_site_label_1
_geom_bond_atom_site_label_2
_geom_bond_distance
Ni1 O1 1.9235(18)
Ni1 C21 1.981(2)
Ni1 C20 1.9979(19)
Ni1 C19 2.066(2)
Ni1 P1 2.1845(16)
P1 C7 1.8201(18)
P1 C13 1.8274(18)
P1 C1 1.8358(18)
C1 C6 1.401(2)
C1 C2 1.411(2)
C2 C3 1.386(2)
C2 S1 1.7868(19)
S1 O2 1.4419(15)
S1 O3 1.4481(14)
S1 O1 1.4935(14)
C3 C4 1.397(3)
C3 H1 0.9500
C4 C5 1.386(3)
C4 H2 0.9500
C5 C6 1.393(2)
C5 H3 0.9500
C6 H4 0.9500
C7 C8 1.391(2)
C7 C12 1.401(2)
C8 C9 1.395(3)
C8 H5 0.9500
C9 C10 1.386(3)
C9 H6 0.9500
C10 C11 1.387(3)
C10 H7 0.9500
C11 C12 1.391(2)
C11 H8 0.9500
C12 H9 0.9500
C13 C14 1.398(2)
C13 C18 1.402(2)
C14 C15 1.397(2)
C14 H10 0.9500
C15 C16 1.389(3)
C15 H11 0.9500
C16 C17 1.393(3)
C16 H12 0.9500
C17 C18 1.386(2)
C17 H13 0.9500
C18 H14 0.9500
C19 C20 1.399(3)
C19 H15 0.940(9)
C19 H16 0.946(9)
C20 C21 1.413(3)
C20 H17 0.950(9)
C21 H18 0.956(9)
C21 H19 0.954(9)

loop_
_geom_torsion_atom_site_label_1
_geom_torsion_atom_site_label_2
_geom_torsion_atom_site_label_3
_geom_torsion_atom_site_label_4
_geom_torsion
O1 Ni1 P1 C7 -100.33(7)
C21 Ni1 P1 C7 76.62(8)
C20 Ni1 P1 C7 102.76(9)
C19 Ni1 P1 C7 77.7(2)
O1 Ni1 P1 C13 137.88(7)
C21 Ni1 P1 C13 -45.18(8)
C20 Ni1 P1 C13 -19.04(9)
C19 Ni1 P1 C13 -44.1(2)
O1 Ni1 P1 C1 22.10(7)
C21 Ni1 P1 C1 -160.95(7)
C20 Ni1 P1 C1 -134.81(9)
C19 Ni1 P1 C1 -159.8(2)
C7 P1 C1 C6 -90.25(14)
C13 P1 C1 C6 18.06(15)
Ni1 P1 C1 C6 140.39(12)
C7 P1 C1 C2 92.95(14)
C13 P1 C1 C2 -158.73(13)
Ni1 P1 C1 C2 -36.41(14)
C6 C1 C2 C3 0.1(2)
P1 C1 C2 C3 177.04(12)
C6 C1 C2 S1 -179.46(12)
P1 C1 C2 S1 -2.57(19)
C3 C2 S1 O2 -2.96(15)
C1 C2 S1 O2 176.66(13)
C3 C2 S1 O3 121.98(14)
C1 C2 S1 O3 -58.41(14)
C3 C2 S1 O1 -119.79(14)
C1 C2 S1 O1 59.83(14)
O2 S1 O1 Ni1 171.49(7)
O3 S1 O1 Ni1 40.37(10)
C2 S1 O1 Ni1 -73.82(9)
C21 Ni1 O1 S1 -133.9(2)
C20 Ni1 O1 S1 -170.00(8)
C19 Ni1 O1 S1 -146.80(9)
P1 Ni1 O1 S1 32.79(8)
C1 C2 C3 C4 -0.6(2)
S1 C2 C3 C4 179.02(13)
C2 C3 C4 C5 0.9(3)
C3 C4 C5 C6 -0.7(3)
C4 C5 C6 C1 0.2(3)
C2 C1 C6 C5 0.0(2)
P1 C1 C6 C5 -176.85(13)
C13 P1 C7 C8 -100.26(15)
C1 P1 C7 C8 8.33(15)
Ni1 P1 C7 C8 132.51(12)
C13 P1 C7 C12 75.01(14)
C1 P1 C7 C12 -176.39(12)
Ni1 P1 C7 C12 -52.21(14)
C12 C7 C8 C9 -1.3(2)
P1 C7 C8 C9 173.91(13)
C7 C8 C9 C10 -0.6(3)
C8 C9 C10 C11 1.5(3)
C9 C10 C11 C12 -0.5(3)
C10 C11 C12 C7 -1.4(2)
C8 C7 C12 C11 2.3(2)
P1 C7 C12 C11 -173.17(13)
C7 P1 C13 C14 10.89(15)
C1 P1 C13 C14 -99.80(15)
Ni1 P1 C13 C14 140.80(12)
C7 P1 C13 C18 -168.08(12)
C1 P1 C13 C18 81.23(14)
Ni1 P1 C13 C18 -38.17(14)
C18 C13 C14 C15 0.2(2)
P1 C13 C14 C15 -178.75(12)
C13 C14 C15 C16 -0.3(2)
C14 C15 C16 C17 0.1(3)
C15 C16 C17 C18 0.1(3)
C16 C17 C18 C13 -0.2(3)
C14 C13 C18 C17 0.1(2)
P1 C13 C18 C17 179.07(13)
O1 Ni1 C19 C20 -151.35(11)
C21 Ni1 C19 C20 31.74(11)
P1 Ni1 C19 C20 30.6(3)
Ni1 C19 C20 C21 -53.01(14)
O1 Ni1 C20 C19 37.48(13)
C21 Ni1 C20 C19 -130.72(15)
P1 Ni1 C20 C19 -172.10(8)
O1 Ni1 C20 C21 168.20(9)
C19 Ni1 C20 C21 130.72(15)
P1 Ni1 C20 C21 -41.39(12)
C19 C20 C21 Ni1 54.93(14)
O1 Ni1 C21 C20 -44.3(3)
C19 Ni1 C21 C20 -30.77(10)
P1 Ni1 C21 C20 148.98(10)
